data_9015295
loop_
_publ_author_name
'Tahara, T.'
'Nakai, I.'
'Miyawaki, R.'
'Matsubara, S.'

_publ_section_title
;
 Crystal chemistry of RE(CO3)OH
;
_journal_name_full 'Zeitschrift fur Kristallographie'
_journal_page_first 326
_journal_page_last 334
_journal_volume 222
_journal_year 2007
_chemical_compound_source Synthetic
_chemical_formula_sum 'C H O4 Tm'
_space_group_IT_number 19
_symmetry_space_group_name_Hall 'P 2ac 2ab'
_symmetry_space_group_name_H-M 'P 21 21 21'
_cell_angle_alpha 90
_cell_angle_beta 90
_cell_angle_gamma 90
_cell_formula_units_Z 4
_cell_length_a 6.9028
_cell_length_b 4.7833
_cell_length_c 8.5086
_cell_volume 280.938
_database_code_amcsd 0019388
_exptl_crystal_density_diffrn 5.815
_cod_original_formula_sum 'Tm C (O4 H)'
_cod_database_code 9015295
_amcsd_formula_title Tm(CO3)OH

loop_
_space_group_symop_operation_xyz
x,y,z
-x,1/2+y,1/2-z
1/2+x,1/2-y,-z
1/2-x,-y,1/2+z

loop_
_atom_site_label
_atom_site_fract_x
_atom_site_fract_y
_atom_site_fract_z
_atom_site_U_iso_or_equiv
_atom_site_type_symbol
_atom_site_attached_hydrogens
Tm 0.13041 0.23451 0.08702 0.00804 Tm 0
C 0.20320 0.24380 0.41800 0.00970 C 0
O-H1 0.95060 0.25380 0.86920 0.01270 O 1
O2 0.19550 0.72880 0.04210 0.01170 O 0
O3 0.83060 0.49750 0.13650 0.00950 O 0
O4 0.85920 0.95610 0.16010 0.01180 O 0

loop_
_cod_changelog_entry_id
_cod_changelog_entry_author
_cod_changelog_entry_date
_cod_changelog_entry_text
1
;cod-tools version 3.8.0
Id: cif_guess_AMCSD_atom_types 9574 2023-05-10 09:00:05Z saulius
;
2023-05-10T18:55:58+03:00
;Derived atom types and hydrogen counts
from atom names that follow the AMCSD naming convention
(Wat == water, O-H == hydroxyl).
;

loop_
_cod_related_entry_id
_cod_related_entry_database
_cod_related_entry_code
1 AMCSD 0019388
